data_7217831
loop_
_publ_author_name
'Liu, Jian-Jun'
'Wang, Yao'
'Wu, Shu-Ting'
'Lin, Mei-Jin'
'Huang, Chang-Cang'
'Dai, Wenxin'

_publ_section_title
;
 Discrete Polynuclear Manganese Nanorods: Syntheses, Crystal Structures
 and Magnetic Properties
;
_journal_name_full 'RSC Advances'
_journal_paper_doi 10.1039/C4RA07015A
_journal_year 2014
_chemical_formula_moiety 'C90 H54 Mn5 N18 O18, 0.7(C6 H22 Mn N2 O6), 0.6(O)'
_chemical_formula_sum 'C94.2 H69.4 Mn5.7 N19.4 O22.8'
_chemical_formula_weight 2151.05
_chemical_name_systematic
; 
 ? 
;
_space_group_IT_number 14
_symmetry_cell_setting monoclinic
_symmetry_space_group_name_Hall '-P 2ybc'
_symmetry_space_group_name_H-M 'P 1 21/c 1'
_atom_sites_solution_hydrogens geom
_atom_sites_solution_primary direct
_atom_sites_solution_secondary difmap
_audit_creation_method SHELXL-97
_cell_angle_alpha 90.00
_cell_angle_beta 94.15(3)
_cell_angle_gamma 90.00
_cell_formula_units_Z 2
_cell_length_a 12.205(2)
_cell_length_b 33.209(7)
_cell_length_c 14.952(3)
_cell_measurement_temperature 113(2)
_cell_volume 6044(2)
_computing_cell_refinement 'CrystalClear (Rigaku Inc., 2007)'
_computing_data_collection 'CrystalClear (Rigaku Inc., 2007)'
_computing_data_reduction 'CrystalClear (Rigaku Inc., 2007)'
_computing_molecular_graphics 'DIAMOND (Brandenburg, 2004)'
_computing_publication_material 'SHELXL-97 (Sheldrick, 2008)'
_computing_structure_refinement 'SHELXL-97 (Sheldrick, 2008)'
_computing_structure_solution 'SHELXS-97 (Sheldrick, 2008)'
_diffrn_ambient_temperature 113(2)
_diffrn_measured_fraction_theta_full 0.989
_diffrn_measured_fraction_theta_max 0.989
_diffrn_radiation_monochromator graphite
_diffrn_radiation_source 'fine-focus sealed tube'
_diffrn_radiation_type MoK\a
_diffrn_radiation_wavelength 0.71073
_diffrn_reflns_av_R_equivalents 0.0751
_diffrn_reflns_av_sigmaI/netI 0.0685
_diffrn_reflns_limit_h_max 15
_diffrn_reflns_limit_h_min -15
_diffrn_reflns_limit_k_max 42
_diffrn_reflns_limit_k_min -42
_diffrn_reflns_limit_l_max 19
_diffrn_reflns_limit_l_min -15
_diffrn_reflns_number 48925
_diffrn_reflns_theta_full 27.52
_diffrn_reflns_theta_max 27.52
_diffrn_reflns_theta_min 3.49
_exptl_absorpt_coefficient_mu 0.644
_exptl_absorpt_correction_T_max 1.0000
_exptl_absorpt_correction_T_min 0.7741
_exptl_absorpt_correction_type multi-scan
_exptl_absorpt_process_details 'CrystalClear (Rigaku Inc., 2007)'
_exptl_crystal_colour black
_exptl_crystal_density_diffrn 1.182
_exptl_crystal_density_method 'not measured'
_exptl_crystal_description block
_exptl_crystal_F_000 2191
_exptl_crystal_size_max 0.38
_exptl_crystal_size_mid 0.25
_exptl_crystal_size_min 0.20
_platon_squeeze_details
;
SQUEEZE removed about 7 disordered DMF molecules per unit cell. 
This value calculated based upon volume/count_electrons analysis.
;
_refine_diff_density_max 1.149
_refine_diff_density_min -0.875
_refine_diff_density_rms 0.103
_refine_ls_extinction_method none
_refine_ls_goodness_of_fit_ref 1.098
_refine_ls_hydrogen_treatment mixed
_refine_ls_matrix_type full
_refine_ls_number_parameters 746
_refine_ls_number_reflns 13760
_refine_ls_number_restraints 6
_refine_ls_restrained_S_all 1.101
_refine_ls_R_factor_all 0.1132
_refine_ls_R_factor_gt 0.0924
_refine_ls_shift/su_max 0.010
_refine_ls_shift/su_mean 0.000
_refine_ls_structure_factor_coef Fsqd
_refine_ls_weighting_details 'calc w=1/[\s^2^(Fo^2^)+(0.1365P)^2^+8.0875P] where P=(Fo^2^+2Fc^2^)/3'
_refine_ls_weighting_scheme calc
_refine_ls_wR_factor_gt 0.2551
_refine_ls_wR_factor_ref 0.2740
_reflns_number_gt 10702
_reflns_number_total 13760
_reflns_threshold_expression >2sigma(I)
_cod_data_source_file c4ra07015a2.cif
_cod_data_source_block p21c
_cod_depositor_comments
;
The following automatic conversions were performed:

'_exptl_absorpt_correction_type' value 'Multi-scan' changed to
'multi-scan' according to
/usr/data/users/saulius/crontab/automatic-downloads/rss-feeds/RSC/lib/dictionaries/cif_core.dic
dictionary named 'cif_core.dic' version 2.4.2 from 2011-04-26.

Automatic conversion script
Id: cif_fix_values 2281 2013-09-26 08:29:07Z andrius 
;
_cod_original_cell_volume 6045(2)
_cod_original_sg_symbol_H-M P21/c
_cod_original_formula_sum 'C94.20 H69.40 Mn5.70 N19.40 O22.80'
_cod_database_code 7217831

loop_
_symmetry_equiv_pos_as_xyz
'x, y, z'
'-x, y+1/2, -z+1/2'
'-x, -y, -z'
'x, -y-1/2, z-1/2'

loop_
_atom_site_label
_atom_site_type_symbol
_atom_site_fract_x
_atom_site_fract_y
_atom_site_fract_z
_atom_site_U_iso_or_equiv
_atom_site_adp_type
_atom_site_occupancy
_atom_site_symmetry_multiplicity
_atom_site_calc_flag
_atom_site_refinement_flags
_atom_site_disorder_assembly
_atom_site_disorder_group
Mn1 Mn 0.5000 0.0000 0.5000 0.0326(2) Uani 1 2 d S . .
Mn2 Mn 0.59971(5) 0.065565(17) 0.62099(4) 0.03050(18) Uani 1 1 d . A .
Mn3 Mn 0.72962(6) 0.153437(19) 0.77922(5) 0.0379(2) Uani 1 1 d . . .
Mn4 Mn 1.0000 0.0000 1.0000 0.0747(6) Uani 0.70 2 d SP . .
O1 O 0.5623(3) 0.00219(8) 0.6414(2) 0.0370(7) Uani 1 1 d . A .
O2A O 0.6508(8) 0.0397(3) 0.9069(7) 0.042(2) Uani 0.704(8) 1 d P A 1
O2B O 0.6891(19) 0.0339(9) 0.898(2) 0.047(5) Uani 0.296(8) 1 d P A 2
O3A O 0.7403(8) 0.15604(17) 0.9228(4) 0.071(2) Uani 0.704(8) 1 d P A 1
O3B O 0.8210(12) 0.1471(4) 0.9045(9) 0.048(3) Uani 0.296(8) 1 d P A 2
O4 O 0.6505(2) 0.03621(9) 0.5013(2) 0.0367(7) Uani 1 1 d . . .
O5 O 0.8927(3) 0.12706(9) 0.5362(2) 0.0443(8) Uani 1 1 d . A .
O6A O 0.8933(5) 0.1731(2) 0.7918(5) 0.066(2) Uani 0.704(8) 1 d P A 1
O6B O 0.8556(10) 0.1948(4) 0.7505(10) 0.045(3) Uani 0.296(8) 1 d P A 2
O7 O 0.4455(3) 0.05917(9) 0.5416(2) 0.0389(7) Uani 1 1 d . . .
O8 O 0.4025(3) 0.17544(9) 0.6468(2) 0.0463(8) Uani 1 1 d . A .
O9A O 0.6789(6) 0.21488(18) 0.7906(6) 0.064(2) Uani 0.704(8) 1 d P A 1
O9B O 0.6493(12) 0.2034(4) 0.8392(11) 0.049(4) Uani 0.296(8) 1 d P A 2
O10 O 1.0819(9) 0.0413(5) 1.0905(7) 0.142(4) Uani 0.70 1 d P . .
O11 O 0.9595(10) 0.0417(7) 0.8906(9) 0.279(13) Uani 0.70 1 d PD . .
H11A H 0.9224 0.0386 0.8373 0.334 Uiso 0.70 1 d PRD . .
H11B H 0.9352 0.0659 0.8904 0.334 Uiso 0.70 1 d PRD . .
O12 O 0.8460(5) 0.0209(2) 1.0599(3) 0.0691(17) Uani 0.70 1 d PD . .
H12A H 0.7876 0.0092 1.0390 0.083 Uiso 0.70 1 d PRD . .
H12B H 0.8235 0.0250 1.1115 0.083 Uiso 0.70 1 d PRD . .
O13 O 1.0029(7) 0.0286(3) 0.9961(6) 0.0202(16) Uani 0.30 1 d P . .
N1 N 0.6502(4) 0.05922(11) 0.7656(3) 0.0410(9) Uani 1 1 d . . .
N2 N 0.6939(4) 0.09063(11) 0.8207(2) 0.0417(9) Uani 1 1 d . A .
N3 N 0.7292(5) 0.09383(14) 0.9826(3) 0.0596(13) Uani 1 1 d . A .
N4 N 0.7477(3) 0.10121(11) 0.5937(3) 0.0365(8) Uani 1 1 d . . .
N5 N 0.7957(3) 0.13080(11) 0.6540(3) 0.0422(9) Uani 1 1 d . A .
N6 N 0.9576(4) 0.17248(13) 0.6453(3) 0.0534(11) Uani 1 1 d . A .
N7 N 0.5152(3) 0.12380(11) 0.6494(3) 0.0378(8) Uani 1 1 d . . .
N8 N 0.5646(3) 0.15446(10) 0.7044(3) 0.0397(9) Uani 1 1 d . A .
N9 N 0.4938(4) 0.22048(15) 0.7418(3) 0.0556(11) Uani 1 1 d . A .
N10 N 1.1124(9) 0.0966(4) 1.1700(9) 0.111(4) Uani 0.70 1 d P . .
C1 C 0.5541(4) -0.02181(14) 0.7093(3) 0.0435(11) Uani 1 1 d . . .
C2 C 0.5120(5) -0.06147(15) 0.6972(4) 0.0544(14) Uani 1 1 d . A .
H2 H 0.5050 -0.0729 0.6388 0.065 Uiso 1 1 calc R B 1
C3A C 0.4810(8) -0.0836(2) 0.7698(5) 0.052(2) Uani 0.704(8) 1 d P A 1
H3A H 0.4475 -0.1092 0.7594 0.063 Uiso 0.704(8) 1 calc PR A 1
C4A C 0.4973(8) -0.0696(2) 0.8568(5) 0.056(2) Uani 0.704(8) 1 d P A 1
H4A H 0.4755 -0.0856 0.9052 0.067 Uiso 0.704(8) 1 calc PR A 1
C5A C 0.5450(7) -0.0326(2) 0.8733(5) 0.0473(19) Uani 0.704(8) 1 d P A 1
H5A H 0.5599 -0.0235 0.9332 0.057 Uiso 0.704(8) 1 calc PR A 1
C3B C 0.5603(7) -0.0934(2) 0.7588(5) 0.097(9) Uani 0.296(8) 1 d PR A 2
H3B H 0.5595 -0.1208 0.7403 0.117 Uiso 0.296(8) 1 calc PR A 2
C4B C 0.6047(7) -0.0832(2) 0.8403(5) 0.118(12) Uani 0.296(8) 1 d PR A 2
H4B H 0.6123 -0.1023 0.8876 0.142 Uiso 0.296(8) 1 calc PR A 2
C5B C 0.640(3) -0.0426(7) 0.8533(15) 0.081(9) Uani 0.296(8) 1 d P A 2
H5B H 0.6764 -0.0353 0.9094 0.097 Uiso 0.296(8) 1 calc PR A 2
C6A C 0.5721(8) -0.0078(3) 0.8002(6) 0.0427(19) Uani 0.704(8) 1 d P A 1
C6B C 0.625(2) -0.0143(9) 0.7903(19) 0.063(7) Uani 0.296(8) 1 d P A 2
C7A C 0.6230(8) 0.0298(3) 0.8203(7) 0.0318(19) Uani 0.704(8) 1 d P A 1
C7B C 0.6633(17) 0.0281(9) 0.8102(18) 0.034(5) Uani 0.296(8) 1 d P A 2
C8 C 0.6969(5) 0.07768(15) 0.9028(3) 0.0497(12) Uani 1 1 d . . .
C9 C 0.7574(7) 0.13229(18) 0.9836(4) 0.077(2) Uani 1 1 d . . .
C10 C 0.7793(7) 0.15236(19) 1.0734(5) 0.082(2) Uani 1 1 d . A .
C11 C 0.7551(7) 0.1349(2) 1.1512(4) 0.0730(19) Uani 1 1 d . . .
H11 H 0.7307 0.1078 1.1518 0.088 Uiso 1 1 calc R A .
C12 C 0.7664(7) 0.1574(3) 1.2319(5) 0.085(2) Uani 1 1 d . A .
H12 H 0.7465 0.1456 1.2863 0.102 Uiso 1 1 calc R . .
C13 C 0.8047(9) 0.1952(3) 1.2324(7) 0.113(3) Uani 1 1 d . . .
H13 H 0.8094 0.2103 1.2865 0.135 Uiso 1 1 calc R A .
C14 C 0.8391(12) 0.2130(3) 1.1511(8) 0.146(5) Uani 1 1 d . A .
H14 H 0.8718 0.2390 1.1512 0.175 Uiso 1 1 calc R . .
C15 C 0.8226(10) 0.1911(3) 1.0739(7) 0.115(3) Uani 1 1 d . . .
H15 H 0.8413 0.2027 1.0190 0.138 Uiso 1 1 calc R A .
C16 C 0.7208(4) 0.04263(13) 0.4398(3) 0.0350(9) Uani 1 1 d . A .
C17 C 0.7229(4) 0.01748(15) 0.3653(3) 0.0432(11) Uani 1 1 d . . .
H17 H 0.6751 -0.0051 0.3604 0.052 Uiso 1 1 calc R . .
C18 C 0.7932(5) 0.02467(17) 0.2982(3) 0.0514(13) Uani 1 1 d . . .
H18 H 0.7907 0.0076 0.2471 0.062 Uiso 1 1 calc R . .
C19 C 0.8679(5) 0.05690(17) 0.3049(4) 0.0530(13) Uani 1 1 d . . .
H19 H 0.9164 0.0616 0.2591 0.064 Uiso 1 1 calc R . .
C20 C 0.8694(4) 0.08087(17) 0.3772(3) 0.0492(12) Uani 1 1 d . A .
H20 H 0.9196 0.1027 0.3819 0.059 Uiso 1 1 calc R . .
C21 C 0.7982(4) 0.07458(14) 0.4470(3) 0.0393(10) Uani 1 1 d . . .
C22 C 0.8078(4) 0.10023(13) 0.5258(3) 0.0384(9) Uani 1 1 d . A .
C23 C 0.8822(4) 0.14506(13) 0.6182(3) 0.0422(10) Uani 1 1 d . . .
C24 C 0.9514(5) 0.1878(2) 0.7275(5) 0.074(2) Uani 1 1 d . . .
C25 C 1.0372(4) 0.21818(16) 0.7577(5) 0.0587(15) Uani 1 1 d . A .
C26 C 1.1268(5) 0.2262(2) 0.7110(6) 0.075(2) Uani 1 1 d . . .
H26 H 1.1373 0.2119 0.6572 0.090 Uiso 1 1 calc R A .
C27 C 1.2026(7) 0.2551(3) 0.7418(7) 0.119(4) Uani 1 1 d . A .
H27 H 1.2625 0.2616 0.7072 0.143 Uiso 1 1 calc R . .
C28 C 1.1920(7) 0.2741(3) 0.8205(6) 0.097(3) Uani 1 1 d . . .
H28 H 1.2475 0.2924 0.8426 0.116 Uiso 1 1 calc R A .
C29 C 1.1014(6) 0.2675(2) 0.8699(5) 0.077(2) Uani 1 1 d . A .
H29 H 1.0913 0.2823 0.9231 0.092 Uiso 1 1 calc R . .
C30 C 1.0247(6) 0.2379(2) 0.8378(5) 0.0710(18) Uani 1 1 d . . .
H30 H 0.9642 0.2314 0.8717 0.085 Uiso 1 1 calc R A .
C31 C 0.3541(4) 0.07991(12) 0.5214(3) 0.0351(9) Uani 1 1 d . A .
C32 C 0.2695(4) 0.06384(14) 0.4611(4) 0.0458(11) Uani 1 1 d . . .
H32 H 0.2776 0.0379 0.4357 0.055 Uiso 1 1 calc R . .
C33 C 0.1764(4) 0.08590(15) 0.4399(4) 0.0534(14) Uani 1 1 d . . .
H33 H 0.1213 0.0749 0.3989 0.064 Uiso 1 1 calc R . .
C34 C 0.1597(4) 0.12390(15) 0.4761(4) 0.0548(14) Uani 1 1 d . . .
H34 H 0.0934 0.1382 0.4614 0.066 Uiso 1 1 calc R . .
C35 C 0.2399(4) 0.14009(15) 0.5330(4) 0.0501(12) Uani 1 1 d . A .
H35 H 0.2297 0.1661 0.5573 0.060 Uiso 1 1 calc R . .
C36 C 0.3381(4) 0.11895(12) 0.5566(3) 0.0353(9) Uani 1 1 d . . .
C37 C 0.4217(4) 0.13719(12) 0.6162(3) 0.0373(9) Uani 1 1 d . A .
C38 C 0.4967(4) 0.18487(14) 0.7020(3) 0.0423(10) Uani 1 1 d . . .
C39 C 0.5832(6) 0.23154(19) 0.7928(5) 0.076(2) Uani 1 1 d . . .
C40 C 0.5736(6) 0.27006(18) 0.8432(5) 0.0692(18) Uani 1 1 d . A .
C41 C 0.4889(5) 0.29675(17) 0.8247(5) 0.0652(17) Uani 1 1 d . . .
H41 H 0.4334 0.2903 0.7792 0.078 Uiso 1 1 calc R A .
C42 C 0.4822(6) 0.33300(18) 0.8708(5) 0.0679(17) Uani 1 1 d . A .
H42 H 0.4241 0.3514 0.8564 0.082 Uiso 1 1 calc R . .
C43 C 0.5629(7) 0.34150(19) 0.9385(5) 0.076(2) Uani 1 1 d . . .
H43 H 0.5605 0.3662 0.9703 0.092 Uiso 1 1 calc R A .
C44 C 0.6465(7) 0.3145(2) 0.9600(5) 0.084(2) Uani 1 1 d . A .
H44 H 0.6993 0.3200 1.0083 0.101 Uiso 1 1 calc R . .
C45 C 0.6530(7) 0.2794(2) 0.9108(6) 0.088(3) Uani 1 1 d . . .
H45 H 0.7128 0.2615 0.9235 0.105 Uiso 1 1 calc R A .
C46 C 1.0615(11) 0.0752(4) 1.1108(11) 0.099(4) Uani 0.70 1 d P . .
H46 H 1.0001 0.0873 1.0788 0.119 Uiso 0.70 1 calc PR . .
C47 C 1.2215(12) 0.0879(6) 1.2014(11) 0.140(7) Uani 0.70 1 d P . .
H47A H 1.2482 0.1087 1.2441 0.210 Uiso 0.70 1 calc PR . .
H47B H 1.2682 0.0874 1.1507 0.210 Uiso 0.70 1 calc PR . .
H47C H 1.2242 0.0616 1.2311 0.210 Uiso 0.70 1 calc PR . .
C48 C 1.0724(12) 0.1347(5) 1.1936(10) 0.110(4) Uani 0.70 1 d P . .
H48A H 1.1248 0.1474 1.2379 0.165 Uiso 0.70 1 calc PR . .
H48B H 1.0014 0.1315 1.2194 0.165 Uiso 0.70 1 calc PR . .
H48C H 1.0634 0.1518 1.1401 0.165 Uiso 0.70 1 calc PR . .

loop_
_atom_site_aniso_label
_atom_site_aniso_U_11
_atom_site_aniso_U_22
_atom_site_aniso_U_33
_atom_site_aniso_U_23
_atom_site_aniso_U_13
_atom_site_aniso_U_12
Mn1 0.0376(5) 0.0219(4) 0.0374(5) -0.0087(3) -0.0029(4) 0.0013(3)
Mn2 0.0369(4) 0.0217(3) 0.0325(3) -0.0046(2) -0.0008(3) -0.0009(2)
Mn3 0.0500(4) 0.0261(3) 0.0367(4) -0.0042(2) -0.0027(3) -0.0074(3)
Mn4 0.0879(17) 0.100(2) 0.0349(10) -0.0043(11) -0.0056(9) 0.0006(15)
O1 0.0508(18) 0.0256(14) 0.0338(15) -0.0033(11) -0.0032(13) -0.0026(13)
O2A 0.062(6) 0.031(3) 0.032(3) -0.005(2) -0.004(4) -0.009(4)
O2B 0.047(12) 0.047(11) 0.047(10) 0.000(7) 0.003(9) 0.000(9)
O3A 0.129(7) 0.042(3) 0.040(3) -0.003(2) -0.007(4) -0.021(4)
O3B 0.048(8) 0.048(7) 0.047(7) -0.002(5) -0.011(6) -0.013(6)
O4 0.0387(16) 0.0336(15) 0.0375(16) -0.0090(12) 0.0014(13) -0.0025(12)
O5 0.0440(18) 0.0319(16) 0.058(2) -0.0065(14) 0.0094(15) -0.0086(14)
O6A 0.058(4) 0.071(5) 0.068(4) -0.022(4) 0.004(3) -0.030(3)
O6B 0.041(7) 0.029(6) 0.067(9) -0.015(6) 0.017(6) -0.016(5)
O7 0.0398(17) 0.0285(14) 0.0464(18) -0.0113(12) -0.0118(14) 0.0086(12)
O8 0.0453(18) 0.0279(15) 0.065(2) -0.0190(15) -0.0029(16) 0.0042(13)
O9A 0.071(4) 0.037(3) 0.081(5) -0.025(3) -0.020(4) -0.006(3)
O9B 0.053(8) 0.040(7) 0.056(9) -0.027(6) 0.007(6) -0.004(6)
O10 0.114(8) 0.208(14) 0.107(8) -0.033(8) 0.022(6) 0.004(9)
O11 0.117(9) 0.55(3) 0.177(12) 0.226(18) 0.077(9) 0.157(15)
O12 0.069(4) 0.111(5) 0.027(2) -0.001(3) -0.003(2) 0.005(4)
O13 0.021(4) 0.020(4) 0.020(4) 0.000(3) 0.002(3) 0.000(3)
N1 0.061(3) 0.0235(16) 0.037(2) -0.0005(14) -0.0056(18) -0.0120(16)
N2 0.063(3) 0.0270(17) 0.0330(19) -0.0050(14) -0.0111(17) -0.0111(17)
N3 0.098(4) 0.041(2) 0.038(2) -0.0041(18) -0.008(2) -0.015(2)
N4 0.040(2) 0.0278(17) 0.041(2) -0.0056(14) 0.0016(16) -0.0045(15)
N5 0.044(2) 0.0298(18) 0.052(2) -0.0126(16) -0.0017(18) -0.0076(16)
N6 0.046(2) 0.038(2) 0.078(3) -0.009(2) 0.009(2) -0.0098(18)
N7 0.045(2) 0.0274(17) 0.040(2) -0.0103(15) -0.0061(16) 0.0005(15)
N8 0.045(2) 0.0238(17) 0.049(2) -0.0114(15) -0.0012(17) 0.0004(15)
N9 0.056(3) 0.055(3) 0.056(3) 0.000(2) 0.004(2) 0.000(2)
N10 0.076(7) 0.114(9) 0.146(11) -0.010(8) 0.030(7) -0.001(7)
C1 0.055(3) 0.029(2) 0.045(3) -0.0002(18) -0.004(2) -0.009(2)
C2 0.076(4) 0.036(2) 0.049(3) -0.003(2) -0.013(3) -0.014(2)
C3A 0.077(6) 0.025(3) 0.052(4) 0.004(3) -0.012(4) -0.018(3)
C4A 0.083(6) 0.033(4) 0.052(4) 0.011(3) 0.003(4) -0.012(4)
C5A 0.070(5) 0.030(3) 0.042(4) 0.009(3) 0.003(3) -0.011(3)
C3B 0.10(2) 0.09(2) 0.10(2) 0.000(17) 0.005(18) 0.000(18)
C4B 0.12(3) 0.12(3) 0.12(3) 0.00(2) 0.01(2) 0.00(2)
C5B 0.14(3) 0.047(11) 0.054(12) 0.010(9) -0.008(14) -0.009(14)
C6A 0.051(5) 0.030(4) 0.047(4) -0.006(3) -0.002(4) 0.000(4)
C6B 0.068(17) 0.056(14) 0.063(14) 0.011(11) -0.005(14) 0.002(13)
C7A 0.035(5) 0.030(3) 0.030(4) 0.003(3) 0.002(4) -0.010(4)
C7B 0.022(11) 0.051(11) 0.029(9) -0.007(7) 0.005(9) -0.017(10)
C8 0.073(4) 0.033(2) 0.043(3) 0.0008(19) -0.003(2) -0.011(2)
C9 0.139(7) 0.041(3) 0.046(3) 0.003(2) -0.025(4) -0.015(4)
C10 0.129(7) 0.048(3) 0.061(4) -0.013(3) -0.041(4) -0.004(4)
C11 0.112(6) 0.050(3) 0.052(3) -0.009(3) -0.024(4) 0.009(3)
C12 0.097(6) 0.093(6) 0.062(4) -0.015(4) -0.020(4) 0.018(4)
C13 0.156(9) 0.080(6) 0.096(7) -0.052(5) -0.027(6) -0.001(6)
C14 0.240(15) 0.073(6) 0.118(9) -0.054(6) -0.036(9) -0.018(7)
C15 0.172(10) 0.066(5) 0.101(7) -0.031(5) -0.032(6) -0.021(6)
C16 0.039(2) 0.036(2) 0.030(2) -0.0016(16) 0.0007(17) 0.0085(18)
C17 0.045(3) 0.045(3) 0.040(2) -0.0106(19) 0.001(2) 0.010(2)
C18 0.065(3) 0.055(3) 0.034(2) -0.004(2) 0.005(2) 0.019(3)
C19 0.057(3) 0.056(3) 0.047(3) 0.000(2) 0.014(2) 0.006(3)
C20 0.045(3) 0.055(3) 0.048(3) 0.011(2) 0.011(2) 0.006(2)
C21 0.043(2) 0.034(2) 0.040(2) 0.0023(18) -0.0002(19) 0.0091(19)
C22 0.041(2) 0.030(2) 0.044(2) 0.0003(17) 0.0034(19) -0.0028(18)
C23 0.048(3) 0.028(2) 0.051(3) -0.0046(18) 0.008(2) -0.0044(19)
C24 0.056(4) 0.063(4) 0.105(6) -0.039(4) 0.008(4) -0.018(3)
C25 0.043(3) 0.040(3) 0.093(4) -0.018(3) -0.002(3) -0.004(2)
C26 0.059(4) 0.056(4) 0.112(6) -0.026(4) 0.015(4) -0.017(3)
C27 0.079(5) 0.140(9) 0.144(8) -0.057(7) 0.042(5) -0.064(6)
C28 0.086(5) 0.096(6) 0.106(6) -0.028(5) 0.000(5) -0.051(5)
C29 0.086(5) 0.060(4) 0.081(5) -0.017(3) -0.011(4) -0.013(4)
C30 0.063(4) 0.061(4) 0.087(5) -0.017(3) -0.003(3) -0.019(3)
C31 0.034(2) 0.0257(19) 0.046(2) -0.0054(17) 0.0001(18) 0.0009(16)
C32 0.047(3) 0.029(2) 0.059(3) -0.013(2) -0.013(2) -0.0001(19)
C33 0.045(3) 0.034(2) 0.078(4) -0.009(2) -0.019(3) 0.001(2)
C34 0.038(3) 0.032(2) 0.092(4) -0.010(2) -0.011(3) 0.009(2)
C35 0.046(3) 0.032(2) 0.071(3) -0.012(2) -0.006(2) 0.002(2)
C36 0.033(2) 0.0238(18) 0.048(2) -0.0104(17) 0.0006(18) 0.0022(16)
C37 0.040(2) 0.0258(19) 0.046(2) -0.0135(17) -0.0007(19) 0.0012(17)
C38 0.045(3) 0.032(2) 0.050(3) -0.0130(19) 0.001(2) 0.0016(19)
C39 0.073(4) 0.045(3) 0.105(5) -0.038(3) -0.028(4) 0.008(3)
C40 0.073(4) 0.042(3) 0.091(5) -0.030(3) -0.009(3) -0.007(3)
C41 0.062(4) 0.040(3) 0.093(5) -0.032(3) 0.002(3) -0.002(3)
C42 0.079(4) 0.043(3) 0.084(4) -0.027(3) 0.014(4) -0.002(3)
C43 0.098(5) 0.047(3) 0.085(5) -0.034(3) 0.017(4) -0.011(3)
C44 0.107(6) 0.068(4) 0.075(5) -0.028(4) -0.008(4) -0.021(4)
C45 0.099(6) 0.053(4) 0.105(6) -0.039(4) -0.034(5) 0.003(4)
C46 0.088(8) 0.065(7) 0.141(12) -0.018(7) -0.010(8) 0.005(6)
C47 0.086(9) 0.210(19) 0.127(13) 0.035(13) 0.039(9) 0.040(11)
C48 0.093(9) 0.111(11) 0.123(11) -0.013(9) -0.013(8) -0.004(8)

loop_
_atom_type_symbol
_atom_type_description
_atom_type_scat_dispersion_real
_atom_type_scat_dispersion_imag
_atom_type_scat_source
C C 0.0033 0.0016 'International Tables Vol C Tables 4.2.6.8 and 6.1.1.4'
H H 0.0000 0.0000 'International Tables Vol C Tables 4.2.6.8 and 6.1.1.4'
N N 0.0061 0.0033 'International Tables Vol C Tables 4.2.6.8 and 6.1.1.4'
O O 0.0106 0.0060 'International Tables Vol C Tables 4.2.6.8 and 6.1.1.4'
Mn Mn 0.3368 0.7283 'International Tables Vol C Tables 4.2.6.8 and 6.1.1.4'

loop_
_geom_angle_atom_site_label_1
_geom_angle_atom_site_label_2
_geom_angle_atom_site_label_3
_geom_angle
_geom_angle_site_symmetry_1
_geom_angle_site_symmetry_3
O7 Mn1 O7 180.00(7) . 3_656
O7 Mn1 O4 102.93(12) . 3_656
O7 Mn1 O4 77.07(12) 3_656 3_656
O7 Mn1 O4 77.07(12) . .
O7 Mn1 O4 102.93(12) 3_656 .
O4 Mn1 O4 180.00(13) 3_656 .
O7 Mn1 O1 77.71(11) . .
O7 Mn1 O1 102.29(11) 3_656 .
O4 Mn1 O1 104.95(12) 3_656 .
O4 Mn1 O1 75.05(12) . .
O7 Mn1 O1 102.29(11) . 3_656
O7 Mn1 O1 77.71(11) 3_656 3_656
O4 Mn1 O1 75.05(12) 3_656 3_656
O4 Mn1 O1 104.95(12) . 3_656
O1 Mn1 O1 180.0 . 3_656
O7 Mn1 Mn2 45.53(8) . .
O7 Mn1 Mn2 134.47(8) 3_656 .
O4 Mn1 Mn2 134.34(8) 3_656 .
O4 Mn1 Mn2 45.66(8) . .
O1 Mn1 Mn2 45.97(8) . .
O1 Mn1 Mn2 134.03(8) 3_656 .
O7 Mn1 Mn2 134.47(8) . 3_656
O7 Mn1 Mn2 45.53(8) 3_656 3_656
O4 Mn1 Mn2 45.66(8) 3_656 3_656
O4 Mn1 Mn2 134.34(8) . 3_656
O1 Mn1 Mn2 134.03(8) . 3_656
O1 Mn1 Mn2 45.97(8) 3_656 3_656
Mn2 Mn1 Mn2 180.000(15) . 3_656
O7 Mn2 O4 78.00(12) . .
O7 Mn2 O1 78.44(12) . .
O4 Mn2 O1 75.93(12) . .
O7 Mn2 N1 134.13(15) . .
O4 Mn2 N1 133.41(14) . .
O1 Mn2 N1 79.48(12) . .
O7 Mn2 N4 129.69(14) . .
O4 Mn2 N4 78.64(13) . .
O1 Mn2 N4 136.16(13) . .
N1 Mn2 N4 93.29(15) . .
O7 Mn2 N7 78.17(12) . .
O4 Mn2 N7 134.89(13) . .
O1 Mn2 N7 134.52(14) . .
N1 Mn2 N7 89.79(14) . .
N4 Mn2 N7 88.08(14) . .
O7 Mn2 Mn1 45.99(8) . .
O4 Mn2 Mn1 46.39(8) . .
O1 Mn2 Mn1 46.43(8) . .
N1 Mn2 Mn1 125.87(9) . .
N4 Mn2 Mn1 124.76(10) . .
N7 Mn2 Mn1 124.17(10) . .
O6A Mn3 O3B 61.0(4) . .
O6A Mn3 O6B 28.4(4) . .
O3B Mn3 O6B 84.3(6) . .
O6A Mn3 O3A 84.8(3) . .
O3B Mn3 O3A 29.4(4) . .
O6B Mn3 O3A 100.6(4) . .
O6A Mn3 O9A 88.6(3) . .
O3B Mn3 O9A 99.2(4) . .
O6B Mn3 O9A 67.5(4) . .
O3A Mn3 O9A 83.0(3) . .
O6A Mn3 O9B 100.5(4) . .
O3B Mn3 O9B 86.2(6) . .
O6B Mn3 O9B 86.8(5) . .
O3A Mn3 O9B 63.2(5) . .
O9A Mn3 O9B 24.7(4) . .
O6A Mn3 N5 77.3(2) . .
O3B Mn3 N5 120.8(5) . .
O6B Mn3 N5 74.8(3) . .
O3A Mn3 N5 149.1(3) . .
O9A Mn3 N5 120.9(3) . .
O9B Mn3 N5 144.6(5) . .
O6A Mn3 N2 118.1(3) . .
O3B Mn3 N2 76.3(3) . .
O6B Mn3 N2 145.0(4) . .
O3A Mn3 N2 75.98(18) . .
O9A Mn3 N2 143.7(3) . .
O9B Mn3 N2 120.0(5) . .
N5 Mn3 N2 90.45(15) . .
O6A Mn3 N8 149.2(3) . .
O3B Mn3 N8 147.4(4) . .
O6B Mn3 N8 121.8(5) . .
O3A Mn3 N8 119.3(3) . .
O9A Mn3 N8 76.70(19) . .
O9B Mn3 N8 77.0(4) . .
N5 Mn3 N8 87.25(15) . .
N2 Mn3 N8 88.07(14) . .
O13 Mn4 O13 180.000(2) . 3_757
O13 Mn4 O10 51.5(6) . .
O13 Mn4 O10 128.5(6) 3_757 .
O13 Mn4 O10 128.5(6) . 3_757
O13 Mn4 O10 51.5(6) 3_757 3_757
O10 Mn4 O10 180.0(6) . 3_757
O13 Mn4 O11 47.6(8) . .
O13 Mn4 O11 132.4(8) 3_757 .
O10 Mn4 O11 98.0(8) . .
O10 Mn4 O11 82.0(8) 3_757 .
O13 Mn4 O11 132.4(8) . 3_757
O13 Mn4 O11 47.6(8) 3_757 3_757
O10 Mn4 O11 82.0(8) . 3_757
O10 Mn4 O11 98.0(8) 3_757 3_757
O11 Mn4 O11 180.0(9) . 3_757
O13 Mn4 O12 104.3(5) . 3_757
O13 Mn4 O12 75.7(5) 3_757 3_757
O10 Mn4 O12 94.9(3) . 3_757
O10 Mn4 O12 85.1(3) 3_757 3_757
O11 Mn4 O12 92.8(3) . 3_757
O11 Mn4 O12 87.2(3) 3_757 3_757
O13 Mn4 O12 75.7(5) . .
O13 Mn4 O12 104.3(5) 3_757 .
O10 Mn4 O12 85.1(3) . .
O10 Mn4 O12 94.9(3) 3_757 .
O11 Mn4 O12 87.2(3) . .
O11 Mn4 O12 92.8(3) 3_757 .
O12 Mn4 O12 180.000(1) 3_757 .
C1 O1 Mn2 136.9(3) . .
C1 O1 Mn1 133.7(3) . .
Mn2 O1 Mn1 87.61(11) . .
C7A O2A C8 104.7(9) . .
C7B O2B C8 102(2) . .
C9 O3A Mn3 136.1(5) . .
C9 O3B Mn3 116.6(8) . .
C16 O4 Mn2 137.9(3) . .
C16 O4 Mn1 132.0(3) . .
Mn2 O4 Mn1 87.95(11) . .
C22 O5 C23 105.4(4) . .
C24 O6A Mn3 127.2(6) . .
C24 O6B Mn3 129.1(9) . .
C31 O7 Mn2 139.3(3) . .
C31 O7 Mn1 132.3(3) . .
Mn2 O7 Mn1 88.48(11) . .
C37 O8 C38 104.5(3) . .
C39 O9A Mn3 132.5(5) . .
C39 O9B Mn3 125.1(9) . .
C46 O10 O13 109.2(13) . .
C46 O10 Mn4 132.2(11) . .
O13 O10 Mn4 25.9(4) . .
O13 O11 Mn4 24.6(4) . .
Mn4 O13 O11 107.8(11) . .
Mn4 O13 O10 102.6(8) . .
O11 O13 O10 146.3(11) . .
C7B N1 C7A 23.3(8) . .
C7B N1 N2 106.0(13) . .
C7A N1 N2 106.6(6) . .
C7B N1 Mn2 128.5(13) . .
C7A N1 Mn2 127.2(5) . .
N2 N1 Mn2 124.5(3) . .
C8 N2 N1 106.9(4) . .
C8 N2 Mn3 125.5(3) . .
N1 N2 Mn3 127.1(3) . .
C9 N3 C8 117.1(5) . .
C22 N4 N5 106.4(4) . .
C22 N4 Mn2 130.1(3) . .
N5 N4 Mn2 123.4(3) . .
C23 N5 N4 107.2(4) . .
C23 N5 Mn3 125.2(3) . .
N4 N5 Mn3 127.4(3) . .
C23 N6 C24 117.0(5) . .
C37 N7 N8 107.6(3) . .
C37 N7 Mn2 129.0(3) . .
N8 N7 Mn2 123.2(3) . .
C38 N8 N7 107.3(4) . .
C38 N8 Mn3 125.0(3) . .
N7 N8 Mn3 127.6(3) . .
C38 N9 C39 117.0(5) . .
C46 N10 C48 121.4(13) . .
C46 N10 C47 121.5(14) . .
C48 N10 C47 115.8(14) . .
O1 C1 C2 121.1(4) . .
O1 C1 C6A 121.6(5) . .
C2 C1 C6A 116.7(5) . .
O1 C1 C6B 118.1(12) . .
C2 C1 C6B 116.9(12) . .
C6A C1 C6B 28.0(11) . .
C3A C2 C1 120.6(5) . .
C3A C2 C3B 42.3(5) . .
C1 C2 C3B 117.1(5) . .
C4A C3A C2 121.9(6) . .
C5A C4A C3A 120.0(7) . .
C4A C5A C6A 119.8(7) . .
C4B C3B C2 119.7(3) . .
C3B C4B C5B 117.5(10) . .
C6B C5B C4B 123(2) . .
C7A C6A C5A 117.9(8) . .
C7A C6A C1 121.3(8) . .
C5A C6A C1 120.6(7) . .
C5B C6B C1 121(2) . .
C5B C6B C7B 119(3) . .
C1 C6B C7B 119(2) . .
N1 C7A O2A 110.6(9) . .
N1 C7A C6A 129.9(9) . .
O2A C7A C6A 119.5(9) . .
N1 C7B O2B 115(3) . .
N1 C7B C6B 130(2) . .
O2B C7B C6B 112(3) . .
N2 C8 N3 134.0(5) . .
N2 C8 O2A 111.1(6) . .
N3 C8 O2A 114.8(6) . .
N2 C8 O2B 106.6(13) . .
N3 C8 O2B 117.2(13) . .
O2A C8 O2B 21.3(8) . .
O3A C9 N3 126.2(6) . .
O3A C9 C10 113.0(6) . .
N3 C9 C10 117.8(6) . .
O3A C9 O3B 44.3(6) . .
N3 C9 O3B 116.4(7) . .
C10 C9 O3B 118.4(7) . .
C11 C10 C15 119.8(7) . .
C11 C10 C9 122.9(6) . .
C15 C10 C9 117.2(7) . .
C10 C11 C12 119.6(7) . .
C13 C12 C11 120.7(9) . .
C12 C13 C14 120.2(8) . .
C15 C14 C13 117.4(10) . .
C14 C15 C10 122.0(11) . .
O4 C16 C17 120.7(4) . .
O4 C16 C21 122.0(4) . .
C17 C16 C21 117.3(4) . .
C18 C17 C16 121.6(5) . .
C17 C18 C19 120.8(5) . .
C20 C19 C18 118.7(5) . .
C19 C20 C21 122.1(5) . .
C16 C21 C20 119.5(4) . .
C16 C21 C22 121.0(4) . .
C20 C21 C22 119.5(5) . .
N4 C22 O5 111.2(4) . .
N4 C22 C21 129.4(4) . .
O5 C22 C21 119.4(4) . .
N5 C23 N6 133.0(5) . .
N5 C23 O5 109.7(4) . .
N6 C23 O5 117.3(4) . .
O6B C24 O6A 47.0(7) . .
O6B C24 N6 115.8(8) . .
O6A C24 N6 126.5(5) . .
O6B C24 C25 115.7(7) . .
O6A C24 C25 115.3(6) . .
N6 C24 C25 116.6(6) . .
C26 C25 C30 119.6(5) . .
C26 C25 C24 123.0(6) . .
C30 C25 C24 117.4(6) . .
C25 C26 C27 120.3(7) . .
C28 C27 C26 120.6(8) . .
C27 C28 C29 121.3(6) . .
C28 C29 C30 117.4(7) . .
C25 C30 C29 120.7(7) . .
O7 C31 C36 121.8(4) . .
O7 C31 C32 120.5(4) . .
C36 C31 C32 117.7(4) . .
C33 C32 C31 119.8(4) . .
C32 C33 C34 122.4(5) . .
C35 C34 C33 118.8(5) . .
C34 C35 C36 121.3(4) . .
C35 C36 C31 119.9(4) . .
C35 C36 C37 119.8(4) . .
C31 C36 C37 120.3(4) . .
N7 C37 O8 110.9(4) . .
N7 C37 C36 131.4(4) . .
O8 C37 C36 117.7(4) . .
N8 C38 N9 135.7(5) . .
N8 C38 O8 109.6(4) . .
N9 C38 O8 114.6(4) . .
O9A C39 N9 124.7(6) . .
O9A C39 O9B 39.8(6) . .
N9 C39 O9B 121.4(7) . .
O9A C39 C40 118.8(6) . .
N9 C39 C40 115.7(6) . .
O9B C39 C40 112.8(7) . .
C41 C40 C45 118.6(6) . .
C41 C40 C39 122.4(6) . .
C45 C40 C39 119.0(6) . .
C40 C41 C42 121.8(6) . .
C43 C42 C41 118.2(6) . .
C44 C43 C42 120.8(6) . .
C43 C44 C45 119.6(7) . .
C44 C45 C40 120.9(7) . .
O10 C46 N10 127.4(15) . .

loop_
_geom_bond_atom_site_label_1
_geom_bond_atom_site_label_2
_geom_bond_distance
_geom_bond_site_symmetry_2
Mn1 O7 2.180(3) .
Mn1 O7 2.180(3) 3_656
Mn1 O4 2.195(3) 3_656
Mn1 O4 2.195(3) .
Mn1 O1 2.197(3) .
Mn1 O1 2.197(3) 3_656
Mn1 Mn2 3.0292(8) .
Mn1 Mn2 3.0292(8) 3_656
Mn2 O7 2.162(3) .
Mn2 O4 2.168(3) .
Mn2 O1 2.180(3) .
Mn2 N1 2.215(4) .
Mn2 N4 2.222(4) .
Mn2 N7 2.246(4) .
Mn3 O6A 2.098(6) .
Mn3 O3B 2.120(12) .
Mn3 O6B 2.130(11) .
Mn3 O3A 2.143(6) .
Mn3 O9A 2.143(6) .
Mn3 O9B 2.156(12) .
Mn3 N5 2.222(4) .
Mn3 N2 2.228(4) .
Mn3 N8 2.232(4) .
Mn4 O13 0.952(9) .
Mn4 O13 0.952(9) 3_757
Mn4 O10 2.125(13) .
Mn4 O10 2.125(13) 3_757
Mn4 O11 2.174(12) .
Mn4 O11 2.174(11) 3_757
Mn4 O12 2.250(6) 3_757
Mn4 O12 2.250(6) .
O1 C1 1.300(6) .
O2A C7A 1.355(16) .
O2A C8 1.384(12) .
O2B C7B 1.34(4) .
O2B C8 1.46(3) .
O3A C9 1.211(8) .
O3B C9 1.542(16) .
O4 C16 1.319(5) .
O5 C22 1.367(5) .
O5 C23 1.378(6) .
O6A C24 1.328(10) .
O6B C24 1.264(13) .
O7 C31 1.327(5) .
O8 C37 1.376(5) .
O8 C38 1.402(6) .
O9A C39 1.295(10) .
O9B C39 1.388(18) .
O10 C46 1.196(16) .
O10 O13 1.703(14) .
O11 O13 1.685(14) .
N1 C7B 1.23(3) .
N1 C7A 1.331(11) .
N1 N2 1.410(5) .
N2 C8 1.298(6) .
N3 C9 1.322(7) .
N3 C8 1.342(6) .
N4 C22 1.295(6) .
N4 N5 1.430(5) .
N5 C23 1.308(6) .
N6 C23 1.336(6) .
N6 C24 1.338(8) .
N7 C37 1.291(6) .
N7 N8 1.416(5) .
N8 C38 1.305(6) .
N9 C38 1.326(6) .
N9 C39 1.336(8) .
N10 C46 1.263(17) .
N10 C48 1.410(17) .
N10 C47 1.410(18) .
C1 C2 1.421(6) .
C1 C6A 1.438(10) .
C1 C6B 1.46(3) .
C2 C3A 1.387(9) .
C2 C3B 1.498(9) .
C3A C4A 1.382(11) .
C4A C5A 1.376(10) .
C5A C6A 1.425(12) .
C3B C4B 1.3409 .
C4B C5B 1.43(2) .
C5B C6B 1.33(3) .
C6A C7A 1.417(14) .
C6B C7B 1.51(4) .
C9 C10 1.505(8) .
C10 C11 1.351(10) .
C10 C15 1.391(10) .
C11 C12 1.418(9) .
C12 C13 1.339(12) .
C13 C14 1.440(16) .
C14 C15 1.368(11) .
C16 C17 1.394(6) .
C16 C21 1.419(7) .
C17 C18 1.387(7) .
C18 C19 1.405(8) .
C19 C20 1.342(8) .
C20 C21 1.421(7) .
C21 C22 1.451(6) .
C24 C25 1.500(7) .
C25 C26 1.366(9) .
C25 C30 1.382(9) .
C26 C27 1.389(9) .
C27 C28 1.350(12) .
C28 C29 1.391(11) .
C29 C30 1.419(8) .
C31 C36 1.418(5) .
C31 C32 1.425(6) .
C32 C33 1.369(7) .
C33 C34 1.394(7) .
C34 C35 1.360(7) .
C35 C36 1.412(7) .
C36 C37 1.438(6) .
C39 C40 1.494(7) .
C40 C41 1.375(9) .
C40 C45 1.384(9) .
C41 C42 1.393(7) .
C42 C43 1.389(10) .
C43 C44 1.378(11) .
C44 C45 1.383(9) .

loop_
_platon_squeeze_void_nr
_platon_squeeze_void_average_x
_platon_squeeze_void_average_y
_platon_squeeze_void_average_z
_platon_squeeze_void_volume
_platon_squeeze_void_count_electrons
_platon_squeeze_void_content
1 0.000 0.000 0.500 865 132 ' '
2 0.000 0.500 0.000 864 131 ' '
3 0.099 0.716 1.022 18 1 ' '
4 0.099 0.784 0.522 19 2 ' '
5 0.901 0.216 0.478 18 2 ' '
6 0.901 0.284 0.978 18 2 ' '
